data_4328744
loop_
_publ_author_name
'Md Hosnay Mobarok'
'Robert McDonald'
'Michael J. Ferguson'
'Martin Cowie'

_publ_contact_author_address
; Department of Chemistry
  University of Alberta
  Edmonton, Alberta T6G 2G2
  Canada
;
_publ_contact_author_email martin.cowie@ualberta.ca
_publ_contact_author_fax 1(780)4928231
_publ_contact_author_name 'Martin Cowie'
_publ_contact_author_phone 1(780)4925581
_publ_section_title
;
 Germyl- and Germylene-Bridged Complexes of Rh/Ir and Subsequent Chemistry
 of a Bridging Germylene Group
;
_journal_name_full 'Inorganic Chemistry'
_journal_page_first 4020
_journal_page_last 4034
_journal_paper_doi 10.1021/ic2021269
_journal_volume 51
_journal_year 2012
_chemical_formula_sum 'C104 H109 B Ge Ir O6 P4 Rh'
_chemical_formula_weight 1957.30
_chemical_name_systematic
; 
 ? 
;
_space_group_IT_number 2
_symmetry_cell_setting triclinic
_symmetry_space_group_name_Hall '-P 1'
_symmetry_space_group_name_H-M 'P -1'
_atom_sites_solution_hydrogens geom
_atom_sites_solution_primary direct
_atom_sites_solution_secondary difmap
_audit_creation_method SHELXL-97
_cell_angle_alpha 96.1547(3)
_cell_angle_beta 108.3519(3)
_cell_angle_gamma 97.5944(4)
_cell_formula_units_Z 2
_cell_length_a 14.1513(4)
_cell_length_b 16.7686(5)
_cell_length_c 20.6792(6)
_cell_measurement_reflns_used 9354
_cell_measurement_temperature 173(2)
_cell_measurement_theta_max 27.44
_cell_measurement_theta_min 2.24
_cell_volume 4558.6(2)
_computing_cell_refinement 'Bruker SAINT'
_computing_data_collection 'Bruker APEX2'
_computing_data_reduction 'Bruker SAINT'
_computing_molecular_graphics 'Bruker SHELXTL'
_computing_publication_material 'Bruker SHELXTL'
_computing_structure_refinement 'SHELXL-97 (Sheldrick, 2008)'
_computing_structure_solution 'SHELXS-97 (Sheldrick, 2008)'
_diffrn_ambient_temperature 173(2)
_diffrn_measured_fraction_theta_full 0.994
_diffrn_measured_fraction_theta_max 0.994
_diffrn_measurement_device_type 'Bruker APEX-II CCD'
_diffrn_measurement_method '\w scans'
_diffrn_radiation_monochromator graphite
_diffrn_radiation_source 'fine-focus sealed tube'
_diffrn_radiation_type MoK\a
_diffrn_radiation_wavelength 0.71073
_diffrn_reflns_av_R_equivalents 0.0167
_diffrn_reflns_av_sigmaI/netI 0.0244
_diffrn_reflns_limit_h_max 18
_diffrn_reflns_limit_h_min -18
_diffrn_reflns_limit_k_max 21
_diffrn_reflns_limit_k_min -21
_diffrn_reflns_limit_l_max 26
_diffrn_reflns_limit_l_min -26
_diffrn_reflns_number 40961
_diffrn_reflns_theta_full 27.50
_diffrn_reflns_theta_max 27.50
_diffrn_reflns_theta_min 1.05
_exptl_absorpt_coefficient_mu 2.087
_exptl_absorpt_correction_T_max 0.7968
_exptl_absorpt_correction_T_min 0.5406
_exptl_absorpt_correction_type numerical
_exptl_absorpt_process_details 'SADABS (Sheldrick, 2008)'
_exptl_crystal_colour yellow
_exptl_crystal_density_diffrn 1.426
_exptl_crystal_description prism
_exptl_crystal_F_000 2000
_exptl_crystal_size_max 0.34
_exptl_crystal_size_mid 0.22
_exptl_crystal_size_min 0.11
_platon_squeeze_details
;
Attempts to refine peaks of residual electron density as disordered or 
partial-occupancy solvent tetrahydrofuran oxygen or carbon atoms were 
unsuccessful for two of the solvent sites within the crystal lattice.  The 
data were corrected for disordered electron density through use of the 
SQUEEZE procedure (Sluis, P. van der; Spek, A. L. Acta Crystallogr. 1990, 
A46, 194-201) as implemented in PLATON (Spek, A. L. Acta Crystallogr. 1990, 
A46, C34; Spek, A. L. J. Appl. Cryst. 2003, 36, 7-13.  PLATON - a 
multipurpose crystallographic tool.  Utrecht University, Utrecht, The 
Netherlands).  A total solvent-accessible void volume of 674 cubic
Angstroms with a total electron count of 167 (consistent with 4
molecules of solvent tetrahydrofuran, or 2 molecules per formula unit
of the RhIr complex) was found in the unit cell.
;
_refine_diff_density_max 0.763
_refine_diff_density_min -0.446
_refine_diff_density_rms 0.106
_refine_ls_extinction_method none
_refine_ls_goodness_of_fit_ref 1.070
_refine_ls_hydrogen_treatment mixed
_refine_ls_matrix_type full
_refine_ls_number_parameters 985
_refine_ls_number_reflns 20835
_refine_ls_number_restraints 5
_refine_ls_restrained_S_all 1.075
_refine_ls_R_factor_all 0.0307
_refine_ls_R_factor_gt 0.0252
_refine_ls_shift/su_max 0.003
_refine_ls_shift/su_mean 0.000
_refine_ls_structure_factor_coef Fsqd
_refine_ls_weighting_details 'calc w=1/[\s^2^(Fo^2^)+(0.0455P)^2^+0.7951P] where P=(Fo^2^+2Fc^2^)/3'
_refine_ls_weighting_scheme calc
_refine_ls_wR_factor_gt 0.0723
_refine_ls_wR_factor_ref 0.0759
_reflns_number_gt 18288
_reflns_number_total 20835
_reflns_threshold_expression I>2\s(I)
_cod_data_source_file ic2021269_si_003_7.cif
_cod_data_source_block 14
_cod_database_code 4328744

loop_
_symmetry_equiv_pos_as_xyz
'x, y, z'
'-x, -y, -z'

loop_
_atom_site_label
_atom_site_type_symbol
_atom_site_fract_x
_atom_site_fract_y
_atom_site_fract_z
_atom_site_U_iso_or_equiv
_atom_site_adp_type
_atom_site_occupancy
_atom_site_symmetry_multiplicity
_atom_site_calc_flag
_atom_site_refinement_flags
Ir Ir 0.244050(7) 0.449784(5) 0.148009(4) 0.02678(3) Uani 1 1 d .
Rh Rh 0.364056(13) 0.469128(10) 0.300207(9) 0.02398(4) Uani 1 1 d .
Ge Ge 0.423893(19) 0.426795(15) 0.196301(13) 0.02855(6) Uani 1 1 d .
P1 P 0.16085(5) 0.32730(4) 0.16001(3) 0.02726(12) Uani 1 1 d .
P2 P 0.30376(5) 0.33438(4) 0.30539(3) 0.02646(12) Uani 1 1 d .
P3 P 0.27888(5) 0.58928(4) 0.15017(3) 0.02744(13) Uani 1 1 d .
P4 P 0.41321(5) 0.60761(4) 0.30191(3) 0.02619(12) Uani 1 1 d .
O1 O 0.24028(19) 0.40160(14) 0.00180(11) 0.0591(6) Uani 1 1 d .
O2 O 0.37925(17) 0.51190(13) 0.44810(10) 0.0471(5) Uani 1 1 d .
C1 C 0.2433(2) 0.41904(16) 0.05744(14) 0.0384(6) Uani 1 1 d .
C2 C 0.3694(2) 0.49558(15) 0.39044(13) 0.0335(5) Uani 1 1 d .
C3 C 0.24011(19) 0.27110(15) 0.22030(12) 0.0297(5) Uani 1 1 d .
H3A H 0.2915 0.2532 0.2015 0.036 Uiso 1 1 calc R
H3B H 0.1977 0.2219 0.2253 0.036 Uiso 1 1 calc R
C4 C 0.39722(18) 0.63711(14) 0.21671(12) 0.0289(5) Uani 1 1 d .
H4A H 0.4017 0.6970 0.2210 0.035 Uiso 1 1 calc R
H4B H 0.4538 0.6232 0.2019 0.035 Uiso 1 1 calc R
C11 C 0.05367(18) 0.33595(16) 0.19021(12) 0.0315(5) Uani 1 1 d .
C12 C -0.0086(2) 0.26503(18) 0.19182(14) 0.0399(6) Uani 1 1 d .
H12 H 0.0069 0.2135 0.1791 0.048 Uiso 1 1 calc R
C13 C -0.0925(2) 0.2688(2) 0.21170(16) 0.0503(8) Uani 1 1 d .
H13 H -0.1342 0.2199 0.2126 0.060 Uiso 1 1 calc R
C14 C -0.1163(2) 0.3436(2) 0.23042(16) 0.0515(8) Uani 1 1 d .
H14 H -0.1745 0.3462 0.2436 0.062 Uiso 1 1 calc R
C15 C -0.0549(2) 0.4139(2) 0.22966(15) 0.0478(7) Uani 1 1 d .
H15 H -0.0703 0.4653 0.2430 0.057 Uiso 1 1 calc R
C16 C 0.0292(2) 0.41062(18) 0.20969(13) 0.0381(6) Uani 1 1 d .
H16 H 0.0708 0.4598 0.2092 0.046 Uiso 1 1 calc R
C21 C 0.1018(2) 0.25401(15) 0.08127(13) 0.0336(5) Uani 1 1 d .
C22 C 0.1347(2) 0.18243(18) 0.06771(15) 0.0447(7) Uani 1 1 d .
H22 H 0.1925 0.1693 0.1001 0.054 Uiso 1 1 calc R
C23 C 0.0825(3) 0.1288(2) 0.00583(17) 0.0586(9) Uani 1 1 d .
H23 H 0.1044 0.0789 -0.0032 0.070 Uiso 1 1 calc R
C24 C 0.0004(3) 0.1482(2) -0.04117(16) 0.0578(9) Uani 1 1 d .
H24 H -0.0345 0.1117 -0.0830 0.069 Uiso 1 1 calc R
C25 C -0.0320(3) 0.2195(2) -0.02877(16) 0.0576(9) Uani 1 1 d .
H25 H -0.0890 0.2327 -0.0620 0.069 Uiso 1 1 calc R
C26 C 0.0182(2) 0.2726(2) 0.03222(15) 0.0485(7) Uani 1 1 d .
H26 H -0.0047 0.3222 0.0407 0.058 Uiso 1 1 calc R
C31 C 0.40042(18) 0.27836(15) 0.35033(13) 0.0306(5) Uani 1 1 d .
C32 C 0.4666(2) 0.31511(19) 0.41461(15) 0.0495(8) Uani 1 1 d .
H32 H 0.4622 0.3684 0.4329 0.059 Uiso 1 1 calc R
C33 C 0.5394(3) 0.2748(2) 0.45258(16) 0.0552(8) Uani 1 1 d .
H33 H 0.5840 0.3004 0.4969 0.066 Uiso 1 1 calc R
C34 C 0.5473(2) 0.19811(19) 0.42647(16) 0.0468(7) Uani 1 1 d .
H34 H 0.5972 0.1705 0.4525 0.056 Uiso 1 1 calc R
C35 C 0.4835(3) 0.1624(2) 0.36344(18) 0.0602(9) Uani 1 1 d .
H35 H 0.4889 0.1093 0.3452 0.072 Uiso 1 1 calc R
C36 C 0.4101(3) 0.20200(18) 0.32484(16) 0.0525(8) Uani 1 1 d .
H36 H 0.3663 0.1760 0.2804 0.063 Uiso 1 1 calc R
C41 C 0.20827(18) 0.31660(16) 0.34740(12) 0.0327(5) Uani 1 1 d .
C42 C 0.1792(2) 0.23740(19) 0.35810(15) 0.0441(7) Uani 1 1 d .
H42 H 0.2119 0.1948 0.3466 0.053 Uiso 1 1 calc R
C43 C 0.1024(2) 0.2214(2) 0.38556(18) 0.0586(9) Uani 1 1 d .
H43 H 0.0821 0.1675 0.3923 0.070 Uiso 1 1 calc R
C44 C 0.0558(2) 0.2821(3) 0.40295(17) 0.0616(10) Uani 1 1 d .
H44 H 0.0034 0.2705 0.4219 0.074 Uiso 1 1 calc R
C45 C 0.0847(2) 0.3611(2) 0.39298(16) 0.0525(8) Uani 1 1 d .
H45 H 0.0522 0.4034 0.4054 0.063 Uiso 1 1 calc R
C46 C 0.1604(2) 0.37819(18) 0.36501(13) 0.0382(6) Uani 1 1 d .
H46 H 0.1796 0.4321 0.3579 0.046 Uiso 1 1 calc R
C51 C 0.1847(2) 0.64701(18) 0.16599(14) 0.0397(6) Uani 1 1 d .
C52 C 0.0853(3) 0.6113(2) 0.1500(2) 0.0652(11) Uani 1 1 d .
H52 H 0.0631 0.5559 0.1290 0.078 Uiso 1 1 calc R
C53 C 0.0167(3) 0.6575(3) 0.1650(3) 0.0985(18) Uani 1 1 d .
H53 H -0.0522 0.6332 0.1539 0.118 Uiso 1 1 calc R
C54 C 0.0486(5) 0.7372(4) 0.1954(3) 0.100(2) Uani 1 1 d .
H54 H 0.0022 0.7674 0.2069 0.120 Uiso 1 1 calc R
C55 C 0.1458(4) 0.7736(3) 0.20936(18) 0.0831(15) Uani 1 1 d .
H55 H 0.1669 0.8294 0.2294 0.100 Uiso 1 1 calc R
C56 C 0.2141(3) 0.7293(2) 0.19434(15) 0.0554(9) Uani 1 1 d .
H56 H 0.2819 0.7552 0.2035 0.066 Uiso 1 1 calc R
C61 C 0.2922(2) 0.62109(15) 0.07128(13) 0.0333(5) Uani 1 1 d .
C62 C 0.2061(3) 0.6138(3) 0.01510(17) 0.0755(13) Uani 1 1 d .
H62 H 0.1420 0.5953 0.0190 0.091 Uiso 1 1 calc R
C63 C 0.2118(3) 0.6332(3) -0.04722(18) 0.0845(15) Uani 1 1 d .
H63 H 0.1516 0.6270 -0.0857 0.101 Uiso 1 1 calc R
C64 C 0.3020(3) 0.6609(2) -0.05406(17) 0.0645(10) Uani 1 1 d .
H64 H 0.3056 0.6750 -0.0966 0.077 Uiso 1 1 calc R
C65 C 0.3864(3) 0.6679(4) 0.0009(2) 0.105(2) Uani 1 1 d .
H65 H 0.4503 0.6865 -0.0033 0.125 Uiso 1 1 calc R
C66 C 0.3821(3) 0.6485(3) 0.06348(18) 0.0859(15) Uani 1 1 d .
H66 H 0.4428 0.6545 0.1015 0.103 Uiso 1 1 calc R
C71 C 0.54464(19) 0.65164(16) 0.35032(13) 0.0323(5) Uani 1 1 d .
C72 C 0.5899(2) 0.6278(2) 0.41339(14) 0.0461(7) Uani 1 1 d .
H72 H 0.5527 0.5882 0.4299 0.055 Uiso 1 1 calc R
C73 C 0.6896(2) 0.6617(2) 0.45271(16) 0.0616(10) Uani 1 1 d .
H73 H 0.7197 0.6463 0.4965 0.074 Uiso 1 1 calc R
C74 C 0.7445(2) 0.7175(2) 0.42798(17) 0.0568(9) Uani 1 1 d .
H74 H 0.8131 0.7394 0.4542 0.068 Uiso 1 1 calc R
C75 C 0.7004(2) 0.7414(2) 0.36575(16) 0.0499(7) Uani 1 1 d .
H75 H 0.7385 0.7803 0.3492 0.060 Uiso 1 1 calc R
C76 C 0.6015(2) 0.70964(18) 0.32703(15) 0.0414(6) Uani 1 1 d .
H76 H 0.5716 0.7271 0.2842 0.050 Uiso 1 1 calc R
C81 C 0.34227(19) 0.67153(15) 0.33859(12) 0.0308(5) Uani 1 1 d .
C82 C 0.2474(2) 0.63923(17) 0.33974(14) 0.0389(6) Uani 1 1 d .
H82 H 0.2204 0.5831 0.3231 0.047 Uiso 1 1 calc R
C83 C 0.1917(2) 0.68945(19) 0.36549(17) 0.0483(7) Uani 1 1 d .
H83 H 0.1268 0.6672 0.3662 0.058 Uiso 1 1 calc R
C84 C 0.2301(2) 0.7705(2) 0.38969(16) 0.0492(7) Uani 1 1 d .
H84 H 0.1919 0.8042 0.4071 0.059 Uiso 1 1 calc R
C85 C 0.3245(2) 0.80315(18) 0.38875(15) 0.0465(7) Uani 1 1 d .
H85 H 0.3509 0.8593 0.4055 0.056 Uiso 1 1 calc R
C86 C 0.3809(2) 0.75408(16) 0.36337(14) 0.0390(6) Uani 1 1 d .
H86 H 0.4458 0.7768 0.3629 0.047 Uiso 1 1 calc R
C91 C 0.4528(2) 0.31718(17) 0.17568(15) 0.0399(6) Uani 1 1 d .
C92 C 0.5308(3) 0.2893(2) 0.2214(2) 0.0678(10) Uani 1 1 d .
H92 H 0.5678 0.3208 0.2653 0.081 Uiso 1 1 calc R
C93 C 0.5554(4) 0.2124(3) 0.2018(3) 0.0878(14) Uani 1 1 d .
H93 H 0.6099 0.1933 0.2326 0.105 Uiso 1 1 calc R
C94 C 0.5019(4) 0.1665(3) 0.1400(3) 0.0916(15) Uani 1 1 d .
H94 H 0.5182 0.1150 0.1280 0.110 Uiso 1 1 calc R
C95 C 0.4254(5) 0.1937(3) 0.0950(3) 0.0961(16) Uani 1 1 d .
H95 H 0.3885 0.1615 0.0514 0.115 Uiso 1 1 calc R
C96 C 0.4007(3) 0.2684(2) 0.11268(19) 0.0612(9) Uani 1 1 d .
H96 H 0.3467 0.2866 0.0807 0.073 Uiso 1 1 calc R
C101 C 0.5361(2) 0.49400(16) 0.17996(14) 0.0358(6) Uani 1 1 d .
C102 C 0.6220(2) 0.5329(2) 0.23208(17) 0.0521(8) Uani 1 1 d .
H102 H 0.6264 0.5309 0.2786 0.063 Uiso 1 1 calc R
C103 C 0.7030(3) 0.5754(3) 0.2182(2) 0.0732(11) Uani 1 1 d .
H103 H 0.7612 0.6030 0.2551 0.088 Uiso 1 1 calc R
C104 C 0.6989(3) 0.5775(3) 0.1511(2) 0.0795(13) Uani 1 1 d .
H104 H 0.7542 0.6061 0.1414 0.095 Uiso 1 1 calc R
C105 C 0.6160(4) 0.5387(4) 0.0994(2) 0.108(2) Uani 1 1 d .
H105 H 0.6131 0.5391 0.0529 0.130 Uiso 1 1 calc R
C106 C 0.5344(3) 0.4980(3) 0.11357(18) 0.0850(15) Uani 1 1 d .
H106 H 0.4757 0.4723 0.0762 0.102 Uiso 1 1 calc R
C111 C 0.0105(2) 0.02373(17) 0.74624(15) 0.0409(6) Uani 1 1 d .
C112 C -0.0901(2) 0.02735(19) 0.70982(17) 0.0502(7) Uani 1 1 d .
H112 H -0.1048 0.0521 0.6694 0.060 Uiso 1 1 calc R
C113 C -0.1694(3) -0.0043(2) 0.7312(2) 0.0607(9) Uani 1 1 d .
H113 H -0.2369 -0.0013 0.7049 0.073 Uiso 1 1 calc R
C114 C -0.1513(3) -0.04025(19) 0.7903(2) 0.0574(9) Uani 1 1 d .
H114 H -0.2055 -0.0606 0.8053 0.069 Uiso 1 1 calc R
C115 C -0.0539(3) -0.04574(19) 0.82657(18) 0.0541(8) Uani 1 1 d .
H115 H -0.0398 -0.0706 0.8670 0.065 Uiso 1 1 calc R
C116 C 0.0249(2) -0.01483(19) 0.80422(17) 0.0491(7) Uani 1 1 d .
H116 H 0.0917 -0.0203 0.8298 0.059 Uiso 1 1 calc R
H1 H 0.131(3) 0.464(2) 0.1226(19) 0.077(11) Uiso 1 1 d .
H2 H 0.238(2) 0.4747(19) 0.2267(16) 0.052(9) Uiso 1 1 d .
H3 H 0.481(2) 0.4429(19) 0.2873(16) 0.056(9) Uiso 1 1 d .
C121 C 0.1910(2) 0.12214(18) 0.79316(15) 0.0434(6) Uani 1 1 d .
C122 C 0.1649(3) 0.15799(19) 0.84754(17) 0.0497(7) Uani 1 1 d .
H122 H 0.0969 0.1441 0.8462 0.060 Uiso 1 1 calc R
C123 C 0.2309(3) 0.2122(2) 0.90315(19) 0.0614(9) Uani 1 1 d .
H123 H 0.2084 0.2347 0.9387 0.074 Uiso 1 1 calc R
C124 C 0.3290(3) 0.2331(3) 0.9065(2) 0.0832(13) Uani 1 1 d .
H124 H 0.3750 0.2719 0.9437 0.100 Uiso 1 1 calc R
C125 C 0.3616(3) 0.1973(3) 0.8553(3) 0.0983(16) Uani 1 1 d .
H125 H 0.4306 0.2095 0.8586 0.118 Uiso 1 1 calc R
C126 C 0.2927(3) 0.1437(3) 0.7993(2) 0.0735(11) Uani 1 1 d .
H126 H 0.3155 0.1209 0.7640 0.088 Uiso 1 1 calc R
C131 C 0.0691(2) 0.1191(2) 0.66392(17) 0.0510(8) Uani 1 1 d .
C132 C 0.0773(3) 0.2039(2) 0.6776(2) 0.0585(9) Uani 1 1 d .
H132 H 0.1100 0.2312 0.7236 0.070 Uiso 1 1 calc R
C133 C 0.0388(3) 0.2498(3) 0.6258(3) 0.0861(16) Uani 1 1 d .
H133 H 0.0461 0.3072 0.6373 0.103 Uiso 1 1 calc R
C134 C -0.0087(4) 0.2135(4) 0.5592(3) 0.104(2) Uani 1 1 d .
H134 H -0.0357 0.2449 0.5244 0.125 Uiso 1 1 calc R
C135 C -0.0171(3) 0.1313(4) 0.5432(2) 0.0936(17) Uani 1 1 d .
H135 H -0.0487 0.1053 0.4967 0.112 Uiso 1 1 calc R
C136 C 0.0210(3) 0.0846(3) 0.59526(19) 0.0739(11) Uani 1 1 d .
H136 H 0.0135 0.0273 0.5828 0.089 Uiso 1 1 calc R
C141 C 0.1586(2) -0.00919(18) 0.69508(15) 0.0438(6) Uani 1 1 d .
C142 C 0.2263(3) 0.0079(2) 0.65925(19) 0.0609(9) Uani 1 1 d .
H142 H 0.2409 0.0622 0.6513 0.073 Uiso 1 1 calc R
C143 C 0.2732(3) -0.0507(2) 0.6346(2) 0.0640(9) Uani 1 1 d .
H143 H 0.3200 -0.0358 0.6118 0.077 Uiso 1 1 calc R
C144 C 0.2513(3) -0.1301(2) 0.64377(18) 0.0573(8) Uani 1 1 d .
H144 H 0.2833 -0.1705 0.6277 0.069 Uiso 1 1 calc R
C145 C 0.1835(3) -0.1504(2) 0.67599(18) 0.0555(8) Uani 1 1 d .
H145 H 0.1664 -0.2055 0.6812 0.067 Uiso 1 1 calc R
C146 C 0.1387(2) -0.0907(2) 0.70144(17) 0.0518(8) Uani 1 1 d .
H146 H 0.0923 -0.1066 0.7243 0.062 Uiso 1 1 calc R
B B 0.1073(3) 0.0629(2) 0.72471(17) 0.0414(7) Uani 1 1 d .
O10S O 0.3652(2) -0.01700(17) 0.50430(15) 0.0745(7) Uani 1 1 d .
C11S C 0.4184(4) 0.0649(4) 0.5220(3) 0.117(2) Uani 1 1 d .
H11A H 0.4729 0.0713 0.5014 0.140 Uiso 1 1 calc R
H11B H 0.4491 0.0800 0.5727 0.140 Uiso 1 1 calc R
C12S C 0.3436(6) 0.1166(4) 0.4942(5) 0.178(4) Uani 1 1 d .
H12A H 0.3543 0.1662 0.5281 0.213 Uiso 1 1 calc R
H12B H 0.3501 0.1333 0.4511 0.213 Uiso 1 1 calc R
C13S C 0.2443(5) 0.0688(3) 0.4807(3) 0.1075(19) Uani 1 1 d .
H13A H 0.1943 0.0813 0.4391 0.129 Uiso 1 1 calc R
H13B H 0.2204 0.0784 0.5205 0.129 Uiso 1 1 calc R
C14S C 0.2631(4) -0.0177(3) 0.4696(3) 0.1006(17) Uani 1 1 d .
H14A H 0.2205 -0.0543 0.4880 0.121 Uiso 1 1 calc R
H14B H 0.2461 -0.0375 0.4197 0.121 Uiso 1 1 calc R
O20S O 0.4366(3) 0.83977(16) 0.20776(15) 0.0922(10) Uani 1 1 d D
C21S C 0.4707(4) 0.9089(2) 0.2592(2) 0.0910(14) Uani 1 1 d D
H21A H 0.5405 0.9087 0.2894 0.109 Uiso 1 1 calc R
H21B H 0.4264 0.9096 0.2879 0.109 Uiso 1 1 calc R
C22S C 0.4674(8) 0.9807(3) 0.2233(3) 0.197(5) Uani 1 1 d D
H22A H 0.4316 1.0196 0.2416 0.237 Uiso 1 1 calc R
H22B H 0.5369 1.0087 0.2307 0.237 Uiso 1 1 calc R
C23S C 0.4137(9) 0.9521(3) 0.1491(3) 0.226(6) Uani 1 1 d D
H23A H 0.3530 0.9776 0.1325 0.272 Uiso 1 1 calc R
H23B H 0.4584 0.9651 0.1218 0.272 Uiso 1 1 calc R
C24S C 0.3857(6) 0.8651(3) 0.1440(3) 0.149(3) Uani 1 1 d D
H24A H 0.3116 0.8504 0.1329 0.179 Uiso 1 1 calc R
H24B H 0.4042 0.8368 0.1064 0.179 Uiso 1 1 calc R

loop_
_atom_site_aniso_label
_atom_site_aniso_U_11
_atom_site_aniso_U_22
_atom_site_aniso_U_33
_atom_site_aniso_U_23
_atom_site_aniso_U_13
_atom_site_aniso_U_12
Ir 0.02765(5) 0.02886(5) 0.02183(5) 0.00704(4) 0.00572(4) 0.00190(4)
Rh 0.02636(9) 0.02445(9) 0.01987(9) 0.00631(7) 0.00540(7) 0.00363(7)
Ge 0.02957(13) 0.03064(13) 0.02647(13) 0.00716(10) 0.01002(10) 0.00506(10)
P1 0.0291(3) 0.0285(3) 0.0216(3) 0.0053(2) 0.0062(2) 0.0007(2)
P2 0.0291(3) 0.0277(3) 0.0226(3) 0.0081(2) 0.0075(2) 0.0047(2)
P3 0.0292(3) 0.0293(3) 0.0243(3) 0.0094(2) 0.0072(2) 0.0070(2)
P4 0.0279(3) 0.0260(3) 0.0233(3) 0.0054(2) 0.0068(2) 0.0032(2)
O1 0.0841(17) 0.0609(14) 0.0304(11) 0.0026(10) 0.0233(11) -0.0005(12)
O2 0.0615(13) 0.0523(12) 0.0266(10) 0.0041(9) 0.0166(9) 0.0041(10)
C1 0.0461(16) 0.0365(14) 0.0295(14) 0.0073(11) 0.0110(12) -0.0013(12)
C2 0.0376(14) 0.0318(13) 0.0304(13) 0.0069(10) 0.0107(11) 0.0037(10)
C3 0.0340(13) 0.0284(12) 0.0256(12) 0.0066(9) 0.0083(10) 0.0041(10)
C4 0.0336(13) 0.0272(12) 0.0248(12) 0.0071(9) 0.0076(10) 0.0041(10)
C11 0.0300(12) 0.0402(14) 0.0224(12) 0.0086(10) 0.0062(10) 0.0027(10)
C12 0.0402(15) 0.0422(15) 0.0369(15) 0.0097(12) 0.0139(12) 0.0009(12)
C13 0.0419(16) 0.062(2) 0.0464(17) 0.0168(15) 0.0173(14) -0.0039(14)
C14 0.0405(16) 0.080(2) 0.0411(17) 0.0187(16) 0.0196(14) 0.0146(16)
C15 0.0457(17) 0.064(2) 0.0402(16) 0.0119(14) 0.0172(13) 0.0207(15)
C16 0.0384(14) 0.0454(15) 0.0323(14) 0.0106(12) 0.0123(11) 0.0089(12)
C21 0.0395(14) 0.0337(13) 0.0237(12) 0.0033(10) 0.0103(11) -0.0052(11)
C22 0.0541(18) 0.0449(16) 0.0331(14) 0.0031(12) 0.0146(13) 0.0044(13)
C23 0.082(3) 0.0469(18) 0.0440(18) -0.0078(14) 0.0246(18) 0.0061(17)
C24 0.068(2) 0.063(2) 0.0292(15) -0.0086(14) 0.0136(15) -0.0126(17)
C25 0.059(2) 0.069(2) 0.0300(15) -0.0027(15) 0.0013(14) -0.0003(17)
C26 0.0501(17) 0.0525(18) 0.0320(15) 0.0014(13) 0.0019(13) 0.0043(14)
C31 0.0322(12) 0.0330(13) 0.0293(12) 0.0119(10) 0.0114(10) 0.0066(10)
C32 0.0578(19) 0.0452(17) 0.0361(15) 0.0040(13) -0.0013(14) 0.0213(14)
C33 0.061(2) 0.061(2) 0.0358(16) 0.0122(14) -0.0011(14) 0.0255(17)
C34 0.0446(16) 0.0566(18) 0.0467(17) 0.0218(14) 0.0149(14) 0.0248(14)
C35 0.070(2) 0.0520(19) 0.056(2) 0.0055(16) 0.0087(17) 0.0340(17)
C36 0.061(2) 0.0408(16) 0.0435(17) 0.0006(13) -0.0004(15) 0.0178(15)
C41 0.0288(12) 0.0455(15) 0.0235(12) 0.0127(11) 0.0069(10) 0.0042(11)
C42 0.0409(15) 0.0502(17) 0.0417(16) 0.0203(13) 0.0124(13) 0.0032(13)
C43 0.0429(17) 0.075(2) 0.059(2) 0.0379(18) 0.0140(15) -0.0019(16)
C44 0.0372(16) 0.110(3) 0.0460(18) 0.0352(19) 0.0197(14) 0.0085(18)
C45 0.0376(16) 0.084(2) 0.0387(16) 0.0106(16) 0.0143(13) 0.0165(16)
C46 0.0353(14) 0.0523(17) 0.0270(13) 0.0082(12) 0.0100(11) 0.0077(12)
C51 0.0454(15) 0.0496(16) 0.0344(14) 0.0214(12) 0.0164(12) 0.0242(13)
C52 0.0500(19) 0.073(2) 0.098(3) 0.052(2) 0.039(2) 0.0323(18)
C53 0.076(3) 0.123(4) 0.156(5) 0.096(4) 0.079(3) 0.066(3)
C54 0.135(5) 0.142(5) 0.094(3) 0.077(3) 0.082(3) 0.111(4)
C55 0.132(4) 0.099(3) 0.0421(19) 0.025(2) 0.031(2) 0.087(3)
C56 0.074(2) 0.0575(19) 0.0339(15) 0.0067(14) 0.0057(15) 0.0404(18)
C61 0.0420(14) 0.0303(12) 0.0268(12) 0.0097(10) 0.0081(11) 0.0078(11)
C62 0.0423(18) 0.150(4) 0.0432(19) 0.046(2) 0.0139(15) 0.026(2)
C63 0.056(2) 0.167(5) 0.0394(19) 0.050(2) 0.0106(17) 0.036(3)
C64 0.071(2) 0.086(3) 0.0388(18) 0.0318(18) 0.0171(17) 0.009(2)
C65 0.055(2) 0.196(6) 0.051(2) 0.056(3) 0.0097(19) -0.029(3)
C66 0.047(2) 0.158(4) 0.0394(19) 0.040(2) 0.0030(16) -0.019(2)
C71 0.0291(12) 0.0375(13) 0.0289(13) 0.0030(10) 0.0094(10) 0.0037(10)
C72 0.0344(14) 0.067(2) 0.0335(15) 0.0155(14) 0.0083(12) -0.0011(13)
C73 0.0394(17) 0.097(3) 0.0351(17) 0.0138(17) -0.0003(13) -0.0060(17)
C74 0.0331(15) 0.079(2) 0.0467(18) -0.0016(16) 0.0095(14) -0.0106(15)
C75 0.0397(16) 0.0555(19) 0.0497(18) 0.0056(14) 0.0164(14) -0.0099(13)
C76 0.0375(14) 0.0464(16) 0.0386(15) 0.0098(12) 0.0125(12) -0.0001(12)
C81 0.0359(13) 0.0329(13) 0.0253(12) 0.0070(10) 0.0107(10) 0.0089(10)
C82 0.0376(14) 0.0379(14) 0.0423(15) 0.0076(12) 0.0139(12) 0.0081(11)
C83 0.0426(16) 0.0519(18) 0.0567(19) 0.0097(15) 0.0222(14) 0.0151(14)
C84 0.0573(19) 0.0525(18) 0.0443(17) 0.0050(14) 0.0211(15) 0.0233(15)
C85 0.0574(19) 0.0363(15) 0.0445(17) -0.0013(12) 0.0156(14) 0.0135(13)
C86 0.0423(15) 0.0363(14) 0.0373(15) 0.0040(11) 0.0129(12) 0.0060(12)
C91 0.0435(15) 0.0366(14) 0.0498(17) 0.0121(12) 0.0266(13) 0.0107(12)
C92 0.066(2) 0.063(2) 0.078(3) 0.0206(19) 0.018(2) 0.0311(19)
C93 0.087(3) 0.073(3) 0.122(4) 0.042(3) 0.038(3) 0.048(3)
C94 0.133(4) 0.057(3) 0.117(4) 0.019(3) 0.074(4) 0.045(3)
C95 0.146(5) 0.061(3) 0.095(4) -0.006(2) 0.059(3) 0.033(3)
C96 0.081(3) 0.0479(19) 0.057(2) -0.0023(16) 0.0274(19) 0.0178(18)
C101 0.0351(13) 0.0392(14) 0.0369(14) 0.0102(11) 0.0160(11) 0.0058(11)
C102 0.0378(16) 0.070(2) 0.0460(18) 0.0020(15) 0.0179(14) -0.0017(14)
C103 0.0389(18) 0.093(3) 0.078(3) -0.001(2) 0.0208(18) -0.0148(18)
C104 0.055(2) 0.106(3) 0.082(3) 0.030(3) 0.034(2) -0.013(2)
C105 0.082(3) 0.181(5) 0.050(2) 0.039(3) 0.024(2) -0.041(3)
C106 0.064(2) 0.137(4) 0.0374(19) 0.021(2) 0.0119(17) -0.034(2)
C111 0.0465(16) 0.0395(15) 0.0389(15) 0.0014(12) 0.0207(13) 0.0035(12)
C112 0.0494(18) 0.0483(17) 0.0504(18) 0.0028(14) 0.0180(15) 0.0001(14)
C113 0.0483(19) 0.055(2) 0.073(2) -0.0008(18) 0.0202(17) -0.0030(15)
C114 0.065(2) 0.0383(16) 0.078(2) -0.0020(16) 0.045(2) -0.0049(15)
C115 0.075(2) 0.0422(17) 0.058(2) 0.0079(15) 0.0417(18) 0.0065(15)
C116 0.0528(18) 0.0503(18) 0.0525(18) 0.0116(14) 0.0279(15) 0.0096(14)
C121 0.0504(17) 0.0397(15) 0.0431(16) 0.0114(12) 0.0183(14) 0.0072(13)
C122 0.0521(18) 0.0461(17) 0.0502(18) 0.0076(14) 0.0164(15) 0.0083(14)
C123 0.068(2) 0.058(2) 0.053(2) -0.0024(16) 0.0188(18) 0.0058(18)
C124 0.076(3) 0.083(3) 0.070(3) -0.019(2) 0.019(2) -0.017(2)
C125 0.063(3) 0.109(4) 0.105(4) -0.024(3) 0.033(3) -0.028(3)
C126 0.059(2) 0.086(3) 0.068(2) -0.015(2) 0.030(2) -0.013(2)
C131 0.0418(16) 0.075(2) 0.0482(18) 0.0253(16) 0.0247(14) 0.0160(15)
C132 0.0518(19) 0.074(2) 0.077(2) 0.0437(19) 0.0425(18) 0.0251(17)
C133 0.074(3) 0.112(4) 0.126(4) 0.085(3) 0.071(3) 0.056(3)
C134 0.076(3) 0.184(6) 0.112(4) 0.111(4) 0.065(3) 0.072(4)
C135 0.067(3) 0.181(6) 0.053(2) 0.051(3) 0.030(2) 0.040(3)
C136 0.064(2) 0.116(4) 0.049(2) 0.026(2) 0.0233(18) 0.021(2)
C141 0.0422(16) 0.0478(16) 0.0410(16) 0.0052(13) 0.0161(13) 0.0025(13)
C142 0.070(2) 0.056(2) 0.066(2) 0.0092(17) 0.0396(19) 0.0037(17)
C143 0.066(2) 0.069(2) 0.068(2) 0.0054(19) 0.042(2) 0.0038(18)
C144 0.0525(19) 0.061(2) 0.063(2) 0.0031(17) 0.0269(17) 0.0110(16)
C145 0.065(2) 0.0485(18) 0.062(2) 0.0102(16) 0.0347(18) 0.0095(16)
C146 0.0535(19) 0.0556(19) 0.0541(19) 0.0089(15) 0.0301(16) 0.0059(15)
B 0.0439(18) 0.0429(17) 0.0392(17) 0.0081(14) 0.0174(14) 0.0046(14)
O10S 0.0650(17) 0.0718(18) 0.0848(19) 0.0158(15) 0.0205(15) 0.0140(14)
C11S 0.100(4) 0.109(4) 0.117(4) 0.028(4) 0.023(3) -0.042(3)
C12S 0.174(7) 0.068(4) 0.368(13) 0.034(5) 0.193(9) 0.028(4)
C13S 0.146(5) 0.090(4) 0.095(4) 0.016(3) 0.034(3) 0.064(4)
C14S 0.088(3) 0.082(3) 0.100(4) -0.012(3) -0.012(3) 0.033(3)
O20S 0.119(3) 0.0563(16) 0.081(2) 0.0187(15) 0.0066(18) 0.0035(16)
C21S 0.105(4) 0.075(3) 0.073(3) 0.009(2) 0.010(3) -0.004(3)
C22S 0.384(13) 0.064(3) 0.081(4) 0.015(3) -0.005(6) 0.021(5)
C23S 0.368(15) 0.097(5) 0.127(6) 0.031(5) -0.031(8) 0.012(7)
C24S 0.221(8) 0.087(4) 0.095(4) 0.037(3) -0.005(5) -0.005(4)

loop_
_atom_type_symbol
_atom_type_description
_atom_type_scat_dispersion_real
_atom_type_scat_dispersion_imag
_atom_type_scat_source
C C 0.0033 0.0016 'International Tables Vol C Tables 4.2.6.8 and 6.1.1.4'
H H 0.0000 0.0000 'International Tables Vol C Tables 4.2.6.8 and 6.1.1.4'
B B 0.0013 0.0007 'International Tables Vol C Tables 4.2.6.8 and 6.1.1.4'
O O 0.0106 0.0060 'International Tables Vol C Tables 4.2.6.8 and 6.1.1.4'
P P 0.1023 0.0942 'International Tables Vol C Tables 4.2.6.8 and 6.1.1.4'
Ge Ge 0.1547 1.8001 'International Tables Vol C Tables 4.2.6.8 and 6.1.1.4'
Rh Rh -1.1178 0.9187 'International Tables Vol C Tables 4.2.6.8 and 6.1.1.4'
Ir Ir -1.4442 7.9887 'International Tables Vol C Tables 4.2.6.8 and 6.1.1.4'

loop_
_geom_angle_atom_site_label_1
_geom_angle_atom_site_label_2
_geom_angle_atom_site_label_3
_geom_angle
C1 Ir P1 97.52(8)
C1 Ir P3 96.50(8)
P1 Ir P3 157.76(2)
C1 Ir Ge 90.52(9)
P1 Ir Ge 99.142(17)
P3 Ir Ge 97.900(16)
C1 Ir Rh 145.67(9)
P1 Ir Rh 87.166(15)
P3 Ir Rh 90.921(15)
Ge Ir Rh 55.216(7)
C1 Ir H1 93.0(13)
P1 Ir H1 79.2(13)
P3 Ir H1 82.9(13)
Ge Ir H1 176.3(13)
Rh Ir H1 121.2(13)
C1 Ir H2 177.0(11)
P1 Ir H2 80.4(11)
P3 Ir H2 84.9(11)
Ge Ir H2 91.9(11)
Rh Ir H2 36.7(11)
H1 Ir H2 84.5(17)
C2 Rh P4 87.22(8)
C2 Rh P2 87.98(8)
P4 Rh P2 173.78(2)
C2 Rh Ge 159.17(8)
P4 Rh Ge 93.124(17)
P2 Rh Ge 92.767(17)
C2 Rh Ir 148.28(8)
P4 Rh Ir 90.013(15)
P2 Rh Ir 91.995(16)
Ge Rh Ir 52.531(7)
C2 Rh H2 117.8(9)
P4 Rh H2 87.6(9)
P2 Rh H2 91.2(9)
Ge Rh H2 83.0(9)
Ir Rh H2 30.5(9)
C2 Rh H3 116.4(10)
P4 Rh H3 93.2(10)
P2 Rh H3 92.5(10)
Ge Rh H3 42.7(10)
Ir Rh H3 95.3(10)
H2 Rh H3 125.7(14)
C101 Ge C91 100.63(11)
C101 Ge Ir 121.78(8)
C91 Ge Ir 118.33(9)
C101 Ge Rh 121.69(8)
C91 Ge Rh 122.33(8)
Ir Ge Rh 72.253(8)
C101 Ge H3 95.0(10)
C91 Ge H3 98.9(10)
Ir Ge H3 117.4(10)
Rh Ge H3 45.2(10)
C21 P1 C11 101.53(12)
C21 P1 C3 104.40(12)
C11 P1 C3 104.73(11)
C21 P1 Ir 115.76(8)
C11 P1 Ir 114.31(9)
C3 P1 Ir 114.58(8)
C31 P2 C41 102.70(11)
C31 P2 C3 104.47(11)
C41 P2 C3 101.64(12)
C31 P2 Rh 114.91(8)
C41 P2 Rh 117.51(9)
C3 P2 Rh 113.81(8)
C4 P3 C61 103.93(12)
C4 P3 C51 104.69(13)
C61 P3 C51 102.98(12)
C4 P3 Ir 112.43(8)
C61 P3 Ir 115.63(9)
C51 P3 Ir 115.80(10)
C71 P4 C81 103.69(12)
C71 P4 C4 102.61(11)
C81 P4 C4 104.23(11)
C71 P4 Rh 116.84(9)
C81 P4 Rh 113.32(8)
C4 P4 Rh 114.61(8)
O1 C1 Ir 177.8(3)
O2 C2 Rh 175.6(2)
P1 C3 P2 111.24(13)
P3 C4 P4 114.59(13)
C12 C11 C16 118.1(2)
C12 C11 P1 118.9(2)
C16 C11 P1 122.9(2)
C13 C12 C11 120.8(3)
C12 C13 C14 120.3(3)
C15 C14 C13 119.3(3)
C14 C15 C16 120.7(3)
C15 C16 C11 120.7(3)
C22 C21 C26 118.9(3)
C22 C21 P1 124.2(2)
C26 C21 P1 116.9(2)
C21 C22 C23 119.9(3)
C24 C23 C22 120.1(3)
C23 C24 C25 120.6(3)
C24 C25 C26 120.0(3)
C25 C26 C21 120.5(3)
C36 C31 C32 118.3(2)
C36 C31 P2 124.2(2)
C32 C31 P2 117.53(19)
C31 C32 C33 120.5(3)
C34 C33 C32 120.4(3)
C35 C34 C33 119.3(3)
C34 C35 C36 121.0(3)
C31 C36 C35 120.6(3)
C46 C41 C42 119.4(3)
C46 C41 P2 121.8(2)
C42 C41 P2 118.6(2)
C43 C42 C41 119.7(3)
C44 C43 C42 120.6(3)
C43 C44 C45 120.1(3)
C46 C45 C44 120.2(3)
C45 C46 C41 119.9(3)
C52 C51 C56 119.0(3)
C52 C51 P3 121.7(3)
C56 C51 P3 119.4(2)
C51 C52 C53 119.5(4)
C54 C53 C52 120.3(4)
C55 C54 C53 120.5(4)
C54 C55 C56 119.9(5)
C55 C56 C51 120.7(4)
C66 C61 C62 117.6(3)
C66 C61 P3 124.4(2)
C62 C61 P3 118.0(2)
C61 C62 C63 120.7(3)
C64 C63 C62 121.0(3)
C65 C64 C63 118.4(3)
C64 C65 C66 121.3(4)
C61 C66 C65 121.0(3)
C72 C71 C76 118.6(2)
C72 C71 P4 118.7(2)
C76 C71 P4 122.7(2)
C71 C72 C73 120.3(3)
C74 C73 C72 119.9(3)
C75 C74 C73 120.2(3)
C74 C75 C76 120.5(3)
C75 C76 C71 120.5(3)
C82 C81 C86 119.3(2)
C82 C81 P4 120.2(2)
C86 C81 P4 120.5(2)
C81 C82 C83 119.9(3)
C84 C83 C82 120.5(3)
C83 C84 C85 120.0(3)
C84 C85 C86 120.2(3)
C85 C86 C81 120.1(3)
C92 C91 C96 118.0(3)
C92 C91 Ge 120.9(3)
C96 C91 Ge 120.9(2)
C91 C92 C93 119.2(4)
C94 C93 C92 120.7(4)
C93 C94 C95 120.2(4)
C94 C95 C96 120.0(5)
C91 C96 C95 121.7(4)
C102 C101 C106 116.8(3)
C102 C101 Ge 123.1(2)
C106 C101 Ge 119.9(2)
C101 C102 C103 121.4(3)
C104 C103 C102 120.1(3)
C105 C104 C103 119.4(3)
C104 C105 C106 120.3(4)
C101 C106 C105 122.0(3)
C116 C111 C112 115.2(3)
C116 C111 B 121.0(3)
C112 C111 B 123.8(3)
C113 C112 C111 121.8(3)
C114 C113 C112 121.0(3)
C115 C114 C113 118.6(3)
C114 C115 C116 120.0(3)
C111 C116 C115 123.4(3)
C122 C121 C126 114.8(3)
C122 C121 B 122.6(3)
C126 C121 B 122.5(3)
C123 C122 C121 124.4(3)
C124 C123 C122 119.1(4)
C123 C124 C125 119.7(4)
C126 C125 C124 119.8(4)
C125 C126 C121 122.1(4)
C136 C131 C132 115.0(3)
C136 C131 B 121.8(3)
C132 C131 B 123.2(3)
C133 C132 C131 122.2(4)
C134 C133 C132 121.0(5)
C133 C134 C135 118.9(4)
C134 C135 C136 120.4(5)
C131 C136 C135 122.5(5)
C146 C141 C142 114.0(3)
C146 C141 B 124.5(3)
C142 C141 B 121.4(3)
C143 C142 C141 123.4(3)
C144 C143 C142 119.4(3)
C145 C144 C143 119.5(3)
C144 C145 C146 120.3(3)
C141 C146 C145 123.3(3)
C111 B C141 111.2(2)
C111 B C131 109.6(2)
C141 B C131 108.4(2)
C111 B C121 108.6(2)
C141 B C121 110.7(2)
C131 B C121 108.4(3)
C14S O10S C11S 109.4(4)
O10S C11S C12S 106.5(5)
C13S C12S C11S 107.2(5)
C12S C13S C14S 102.4(5)
O10S C14S C13S 107.5(4)
C21S O20S C24S 107.9(3)
O20S C21S C22S 106.7(4)
C23S C22S C21S 108.1(4)
C24S C23S C22S 104.4(5)
O20S C24S C23S 109.9(4)

loop_
_geom_bond_atom_site_label_1
_geom_bond_atom_site_label_2
_geom_bond_distance
Ir C1 1.885(3)
Ir P1 2.3065(6)
Ir P3 2.3186(6)
Ir Ge 2.5228(3)
Ir Rh 3.0273(2)
Ir H1 1.58(4)
Ir H2 1.67(3)
Rh C2 1.846(3)
Rh P4 2.3275(6)
Rh P2 2.3335(6)
Rh Ge 2.6106(3)
Rh H2 1.96(3)
Rh H3 1.85(3)
Ge C101 1.962(3)
Ge C91 1.967(3)
Ge H3 1.77(3)
P1 C21 1.817(3)
P1 C11 1.829(3)
P1 C3 1.831(2)
P2 C31 1.828(2)
P2 C41 1.832(3)
P2 C3 1.839(2)
P3 C4 1.816(2)
P3 C61 1.826(3)
P3 C51 1.836(3)
P4 C71 1.820(3)
P4 C81 1.822(2)
P4 C4 1.835(2)
O1 C1 1.142(3)
O2 C2 1.154(3)
C11 C12 1.394(4)
C11 C16 1.394(4)
C12 C13 1.380(4)
C13 C14 1.388(5)
C14 C15 1.374(5)
C15 C16 1.383(4)
C21 C22 1.376(4)
C21 C26 1.392(4)
C22 C23 1.405(4)
C23 C24 1.362(5)
C24 C25 1.363(5)
C25 C26 1.385(4)
C31 C36 1.372(4)
C31 C32 1.383(4)
C32 C33 1.386(4)
C33 C34 1.373(4)
C34 C35 1.350(5)
C35 C36 1.390(4)
C41 C46 1.385(4)
C41 C42 1.399(4)
C42 C43 1.386(4)
C43 C44 1.359(5)
C44 C45 1.391(5)
C45 C46 1.382(4)
C51 C52 1.373(4)
C51 C56 1.393(4)
C52 C53 1.406(5)
C53 C54 1.366(8)
C54 C55 1.356(7)
C55 C56 1.383(5)
C61 C66 1.358(4)
C61 C62 1.374(4)
C62 C63 1.386(5)
C63 C64 1.354(5)
C64 C65 1.347(5)
C65 C66 1.385(5)
C71 C72 1.387(4)
C71 C76 1.401(4)
C72 C73 1.393(4)
C73 C74 1.379(5)
C74 C75 1.370(5)
C75 C76 1.375(4)
C81 C82 1.388(4)
C81 C86 1.396(4)
C82 C83 1.399(4)
C83 C84 1.372(4)
C84 C85 1.381(4)
C85 C86 1.391(4)
C91 C92 1.380(4)
C91 C96 1.384(5)
C92 C93 1.429(5)
C93 C94 1.350(7)
C94 C95 1.353(7)
C95 C96 1.387(5)
C101 C102 1.371(4)
C101 C106 1.375(4)
C102 C103 1.393(5)
C103 C104 1.374(6)
C104 C105 1.342(6)
C105 C106 1.391(5)
C111 C116 1.394(4)
C111 C112 1.398(4)
C111 B 1.649(4)
C112 C113 1.393(5)
C113 C114 1.387(5)
C114 C115 1.368(5)
C115 C116 1.395(4)
C121 C122 1.393(4)
C121 C126 1.398(5)
C121 B 1.651(5)
C122 C123 1.377(5)
C123 C124 1.364(6)
C124 C125 1.392(6)
C125 C126 1.391(6)
C131 C136 1.388(5)
C131 C132 1.402(5)
C131 B 1.650(4)
C132 C133 1.398(5)
C133 C134 1.359(8)
C134 C135 1.364(8)
C135 C136 1.411(6)
C141 C146 1.387(4)
C141 C142 1.403(4)
C141 B 1.649(4)
C142 C143 1.393(5)
C143 C144 1.373(5)
C144 C145 1.358(5)
C145 C146 1.394(4)
O10S C14S 1.395(5)
O10S C11S 1.425(5)
C11S C12S 1.473(9)
C12S C13S 1.449(8)
C13S C14S 1.516(6)
O20S C21S 1.404(4)
O20S C24S 1.429(4)
C21S C22S 1.479(4)
C22S C23S 1.474(4)
C23S C24S 1.444(4)

loop_
_geom_torsion_atom_site_label_1
_geom_torsion_atom_site_label_2
_geom_torsion_atom_site_label_3
_geom_torsion_atom_site_label_4
_geom_torsion
C1 Ir Rh C2 -177.4(2)
P1 Ir Rh C2 -78.16(15)
P3 Ir Rh C2 79.67(15)
Ge Ir Rh C2 178.66(15)
C1 Ir Rh P4 97.91(14)
P1 Ir Rh P4 -162.89(2)
P3 Ir Rh P4 -5.06(2)
Ge Ir Rh P4 93.927(17)
C1 Ir Rh P2 -87.98(14)
P1 Ir Rh P2 11.23(2)
P3 Ir Rh P2 169.06(2)
Ge Ir Rh P2 -91.958(17)
C1 Ir Rh Ge 3.98(14)
P1 Ir Rh Ge 103.183(18)
P3 Ir Rh Ge -98.986(17)
C1 Ir Ge C101 65.47(12)
P1 Ir Ge C101 163.17(10)
P3 Ir Ge C101 -31.17(10)
Rh Ir Ge C101 -116.78(10)
C1 Ir Ge C91 -60.02(12)
P1 Ir Ge C91 37.69(9)
P3 Ir Ge C91 -156.66(9)
Rh Ir Ge C91 117.74(9)
C1 Ir Ge Rh -177.75(8)
P1 Ir Ge Rh -80.052(17)
P3 Ir Ge Rh 85.606(17)
C2 Rh Ge C101 -61.1(2)
P4 Rh Ge C101 29.27(9)
P2 Rh Ge C101 -152.72(9)
Ir Rh Ge C101 116.88(9)
C2 Rh Ge C91 69.2(2)
P4 Rh Ge C91 159.60(10)
P2 Rh Ge C91 -22.39(10)
Ir Rh Ge C91 -112.78(10)
C2 Rh Ge Ir -178.0(2)
P4 Rh Ge Ir -87.619(16)
P2 Rh Ge Ir 90.393(16)
C1 Ir P1 C21 -11.86(13)
P3 Ir P1 C21 116.81(11)
Ge Ir P1 C21 -103.60(10)
Rh Ir P1 C21 -157.70(10)
C1 Ir P1 C11 -129.34(12)
P3 Ir P1 C11 -0.67(11)
Ge Ir P1 C11 138.91(8)
Rh Ir P1 C11 84.82(8)
C1 Ir P1 C3 109.77(13)
P3 Ir P1 C3 -121.56(10)
Ge Ir P1 C3 18.02(9)
Rh Ir P1 C3 -36.07(9)
C2 Rh P2 C31 -78.36(12)
P4 Rh P2 C31 -117.8(2)
Ge Rh P2 C31 80.81(9)
Ir Rh P2 C31 133.38(9)
C2 Rh P2 C41 42.65(12)
P4 Rh P2 C41 3.2(2)
Ge Rh P2 C41 -158.18(9)
Ir Rh P2 C41 -105.61(9)
C2 Rh P2 C3 161.23(12)
P4 Rh P2 C3 121.8(2)
Ge Rh P2 C3 -39.60(9)
Ir Rh P2 C3 12.98(9)
C1 Ir P3 C4 -118.81(12)
P1 Ir P3 C4 112.36(10)
Ge Ir P3 C4 -27.38(9)
Rh Ir P3 C4 27.60(9)
C1 Ir P3 C61 0.33(13)
P1 Ir P3 C61 -128.49(10)
Ge Ir P3 C61 91.76(10)
Rh Ir P3 C61 146.75(10)
C1 Ir P3 C51 120.91(13)
P1 Ir P3 C51 -7.92(12)
Ge Ir P3 C51 -147.66(10)
Rh Ir P3 C51 -92.68(10)
C2 Rh P4 C71 73.84(12)
P2 Rh P4 C71 113.4(2)
Ge Rh P4 C71 -85.30(9)
Ir Rh P4 C71 -137.77(9)
C2 Rh P4 C81 -46.62(12)
P2 Rh P4 C81 -7.1(2)
Ge Rh P4 C81 154.24(9)
Ir Rh P4 C81 101.77(9)
C2 Rh P4 C4 -166.09(12)
P2 Rh P4 C4 -126.6(2)
Ge Rh P4 C4 34.76(9)
Ir Rh P4 C4 -17.70(9)
P1 Ir C1 O1 99(7)
P3 Ir C1 O1 -64(7)
Ge Ir C1 O1 -162(7)
Rh Ir C1 O1 -165(7)
P4 Rh C2 O2 -85(3)
P2 Rh C2 O2 99(3)
Ge Rh C2 O2 6(3)
Ir Rh C2 O2 -171(3)
C21 P1 C3 P2 -177.92(13)
C11 P1 C3 P2 -71.61(15)
Ir P1 C3 P2 54.43(14)
C31 P2 C3 P1 -166.62(13)
C41 P2 C3 P1 86.82(14)
Rh P2 C3 P1 -40.51(15)
C61 P3 C4 P4 -173.69(13)
C51 P3 C4 P4 78.59(15)
Ir P3 C4 P4 -47.92(15)
C71 P4 C4 P3 170.71(13)
C81 P4 C4 P3 -81.41(15)
Rh P4 C4 P3 43.02(15)
C21 P1 C11 C12 47.5(2)
C3 P1 C11 C12 -60.9(2)
Ir P1 C11 C12 172.88(17)
C21 P1 C11 C16 -130.3(2)
C3 P1 C11 C16 121.3(2)
Ir P1 C11 C16 -5.0(2)
C16 C11 C12 C13 0.4(4)
P1 C11 C12 C13 -177.5(2)
C11 C12 C13 C14 0.1(4)
C12 C13 C14 C15 -0.7(5)
C13 C14 C15 C16 0.8(5)
C14 C15 C16 C11 -0.3(4)
C12 C11 C16 C15 -0.3(4)
P1 C11 C16 C15 177.5(2)
C11 P1 C21 C22 -124.7(2)
C3 P1 C21 C22 -16.0(3)
Ir P1 C21 C22 110.9(2)
C11 P1 C21 C26 55.3(2)
C3 P1 C21 C26 164.0(2)
Ir P1 C21 C26 -69.1(2)
C26 C21 C22 C23 -1.4(4)
P1 C21 C22 C23 178.6(2)
C21 C22 C23 C24 1.0(5)
C22 C23 C24 C25 -0.1(5)
C23 C24 C25 C26 -0.4(6)
C24 C25 C26 C21 0.0(5)
C22 C21 C26 C25 0.9(5)
P1 C21 C26 C25 -179.1(3)
C41 P2 C31 C36 99.5(3)
C3 P2 C31 C36 -6.3(3)
Rh P2 C31 C36 -131.7(2)
C41 P2 C31 C32 -79.4(2)
C3 P2 C31 C32 174.8(2)
Rh P2 C31 C32 49.4(2)
C36 C31 C32 C33 -1.3(5)
P2 C31 C32 C33 177.6(3)
C31 C32 C33 C34 0.7(5)
C32 C33 C34 C35 0.0(5)
C33 C34 C35 C36 -0.1(6)
C32 C31 C36 C35 1.2(5)
P2 C31 C36 C35 -177.7(3)
C34 C35 C36 C31 -0.5(6)
C31 P2 C41 C46 138.0(2)
C3 P2 C41 C46 -114.0(2)
Rh P2 C41 C46 10.9(2)
C31 P2 C41 C42 -45.8(2)
C3 P2 C41 C42 62.2(2)
Rh P2 C41 C42 -172.94(18)
C46 C41 C42 C43 0.6(4)
P2 C41 C42 C43 -175.7(2)
C41 C42 C43 C44 -0.7(5)
C42 C43 C44 C45 0.3(5)
C43 C44 C45 C46 0.4(5)
C44 C45 C46 C41 -0.6(4)
C42 C41 C46 C45 0.1(4)
P2 C41 C46 C45 176.3(2)
C4 P3 C51 C52 -149.8(2)
C61 P3 C51 C52 101.8(3)
Ir P3 C51 C52 -25.4(3)
C4 P3 C51 C56 30.8(2)
C61 P3 C51 C56 -77.7(2)
Ir P3 C51 C56 155.15(19)
C56 C51 C52 C53 -2.4(5)
P3 C51 C52 C53 178.1(3)
C51 C52 C53 C54 -0.2(6)
C52 C53 C54 C55 2.4(7)
C53 C54 C55 C56 -1.7(6)
C54 C55 C56 C51 -1.1(5)
C52 C51 C56 C55 3.1(4)
P3 C51 C56 C55 -177.4(2)
C4 P3 C61 C66 20.2(4)
C51 P3 C61 C66 129.2(3)
Ir P3 C61 C66 -103.5(3)
C4 P3 C61 C62 -162.5(3)
C51 P3 C61 C62 -53.6(3)
Ir P3 C61 C62 73.7(3)
C66 C61 C62 C63 0.6(6)
P3 C61 C62 C63 -176.8(4)
C61 C62 C63 C64 -1.0(8)
C62 C63 C64 C65 1.0(8)
C63 C64 C65 C66 -0.8(9)
C62 C61 C66 C65 -0.4(7)
P3 C61 C66 C65 176.9(4)
C64 C65 C66 C61 0.5(9)
C81 P4 C71 C72 84.6(2)
C4 P4 C71 C72 -167.1(2)
Rh P4 C71 C72 -40.9(3)
C81 P4 C71 C76 -94.3(2)
C4 P4 C71 C76 13.9(3)
Rh P4 C71 C76 140.2(2)
C76 C71 C72 C73 0.5(5)
P4 C71 C72 C73 -178.4(3)
C71 C72 C73 C74 -1.8(5)
C72 C73 C74 C75 1.8(6)
C73 C74 C75 C76 -0.6(5)
C74 C75 C76 C71 -0.6(5)
C72 C71 C76 C75 0.7(4)
P4 C71 C76 C75 179.6(2)
C71 P4 C81 C82 -150.3(2)
C4 P4 C81 C82 102.6(2)
Rh P4 C81 C82 -22.6(2)
C71 P4 C81 C86 32.2(2)
C4 P4 C81 C86 -74.9(2)
Rh P4 C81 C86 159.85(18)
C86 C81 C82 C83 0.1(4)
P4 C81 C82 C83 -177.5(2)
C81 C82 C83 C84 0.0(4)
C82 C83 C84 C85 0.0(5)
C83 C84 C85 C86 0.0(5)
C84 C85 C86 C81 0.1(4)
C82 C81 C86 C85 -0.1(4)
P4 C81 C86 C85 177.4(2)
C101 Ge C91 C92 74.5(3)
Ir Ge C91 C92 -150.3(2)
Rh Ge C91 C92 -64.2(3)
C101 Ge C91 C96 -100.4(3)
Ir Ge C91 C96 34.9(3)
Rh Ge C91 C96 120.9(2)
C96 C91 C92 C93 0.7(5)
Ge C91 C92 C93 -174.3(3)
C91 C92 C93 C94 -1.3(7)
C92 C93 C94 C95 1.3(8)
C93 C94 C95 C96 -0.8(8)
C92 C91 C96 C95 -0.2(6)
Ge C91 C96 C95 174.8(3)
C94 C95 C96 C91 0.2(7)
C91 Ge C101 C102 -99.4(3)
Ir Ge C101 C102 127.4(2)
Rh Ge C101 C102 39.6(3)
C91 Ge C101 C106 75.0(3)
Ir Ge C101 C106 -58.2(3)
Rh Ge C101 C106 -145.9(3)
C106 C101 C102 C103 0.8(5)
Ge C101 C102 C103 175.4(3)
C101 C102 C103 C104 -1.5(6)
C102 C103 C104 C105 0.4(8)
C103 C104 C105 C106 1.1(9)
C102 C101 C106 C105 0.7(7)
Ge C101 C106 C105 -174.0(4)
C104 C105 C106 C101 -1.7(9)
C116 C111 C112 C113 1.0(4)
B C111 C112 C113 -177.9(3)
C111 C112 C113 C114 0.7(5)
C112 C113 C114 C115 -1.5(5)
C113 C114 C115 C116 0.6(5)
C112 C111 C116 C115 -2.0(5)
B C111 C116 C115 177.0(3)
C114 C115 C116 C111 1.2(5)
C126 C121 C122 C123 1.5(5)
B C121 C122 C123 -175.2(3)
C121 C122 C123 C124 -0.1(6)
C122 C123 C124 C125 -2.3(7)
C123 C124 C125 C126 3.2(8)
C124 C125 C126 C121 -1.8(8)
C122 C121 C126 C125 -0.5(6)
B C121 C126 C125 176.2(4)
C136 C131 C132 C133 0.6(4)
B C131 C132 C133 -176.0(3)
C131 C132 C133 C134 0.1(5)
C132 C133 C134 C135 -1.1(6)
C133 C134 C135 C136 1.5(6)
C132 C131 C136 C135 -0.3(5)
B C131 C136 C135 176.4(3)
C134 C135 C136 C131 -0.8(6)
C146 C141 C142 C143 -2.7(5)
B C141 C142 C143 178.5(3)
C141 C142 C143 C144 1.8(6)
C142 C143 C144 C145 0.7(6)
C143 C144 C145 C146 -1.9(6)
C142 C141 C146 C145 1.4(5)
B C141 C146 C145 -179.8(3)
C144 C145 C146 C141 0.9(6)
C116 C111 B C141 71.1(3)
C112 C111 B C141 -110.0(3)
C116 C111 B C131 -169.1(3)
C112 C111 B C131 9.8(4)
C116 C111 B C121 -50.8(4)
C112 C111 B C121 128.0(3)
C146 C141 B C111 -13.4(4)
C142 C141 B C111 165.3(3)
C146 C141 B C131 -133.9(3)
C142 C141 B C131 44.8(4)
C146 C141 B C121 107.3(3)
C142 C141 B C121 -74.0(4)
C136 C131 B C111 -79.6(4)
C132 C131 B C111 96.8(3)
C136 C131 B C141 41.9(4)
C132 C131 B C141 -141.7(3)
C136 C131 B C121 162.0(3)
C132 C131 B C121 -21.5(4)
C122 C121 B C111 -24.2(4)
C126 C121 B C111 159.3(3)
C122 C121 B C141 -146.5(3)
C126 C121 B C141 37.1(4)
C122 C121 B C131 94.8(3)
C126 C121 B C131 -81.6(4)
C14S O10S C11S C12S -1.7(7)
O10S C11S C12S C13S 18.0(9)
C11S C12S C13S C14S -25.5(8)
C11S O10S C14S C13S -14.5(6)
C12S C13S C14S O10S 24.8(7)
C24S O20S C21S C22S -16.8(8)
O20S C21S C22S C23S 9.7(10)
C21S C22S C23S C24S 1.0(12)
C21S O20S C24S C23S 18.1(9)
C22S C23S C24S O20S -11.4(12)

loop_
_platon_squeeze_void_nr
_platon_squeeze_void_average_x
_platon_squeeze_void_average_y
_platon_squeeze_void_average_z
_platon_squeeze_void_volume
_platon_squeeze_void_count_electrons
_platon_squeeze_void_content
1 0.000 0.500 0.500 332 66 ' '
2 0.042 0.464 0.009 7 0 ' '
3 0.500 1.000 1.000 324 101 ' '
4 0.954 0.539 0.990 7 0 ' '
